data_1011291
loop_
_publ_author_name
'Ketelaar, J A A'

_publ_section_title 'Die Kristallstruktur des Vanadiumpentoxyds'
_journal_coden_ASTM ZEKGAX
_journal_name_full
;
Zeitschrift fuer Kristallographie, Kristallgeometrie, Kristallphysik,
Kristallchemie (-144,1977)
;
_journal_page_first 9
_journal_page_last 27
_journal_volume 95
_journal_year 1936
_chemical_compound_source 'synthetic from melt'
_chemical_formula_structural 'V2 O5'
_chemical_formula_sum 'O5 V2'
_chemical_name_mineral Shcherbianite
_chemical_name_systematic 'Vanadium oxide'
_space_group_IT_number 31
_symmetry_cell_setting orthorhombic
_symmetry_Int_Tables_number 31
_symmetry_space_group_name_Hall 'P 2ac -2'
_symmetry_space_group_name_H-M 'P m n 21'
_cell_angle_alpha 90
_cell_angle_beta 90
_cell_angle_gamma 90
_cell_formula_units_Z 2
_cell_length_a 11.503(10)
_cell_length_b 4.369(5)
_cell_length_c 3.557(5)
_cell_volume 178.8
_exptl_crystal_density_meas 3.32
_cod_database_code 1011291

loop_
_symmetry_equiv_pos_as_xyz
x,y,z
-x,y,z
1/2-x,-y,1/2+z
1/2+x,-y,1/2+z

loop_
_atom_site_label
_atom_site_type_symbol
_atom_site_symmetry_multiplicity
_atom_site_Wyckoff_symbol
_atom_site_fract_x
_atom_site_fract_y
_atom_site_fract_z
_atom_site_occupancy
_atom_site_attached_hydrogens
_atom_site_calc_flag
V1 V5+ 4 b 0.148(3) 0.097(3) 0. 1. 0 d
O1 O2- 2 a 0. 0.08(2) 0.89(3) 1. 0 d
O2 O2- 4 b 0.148(5) 0.45(1) 0.92(2) 1. 0 d
O3 O2- 4 b 0.200(5) 0.03(1) 0.46(2) 1. 0 d

loop_
_atom_type_symbol
_atom_type_oxidation_number
V5+ 5.000
O2- -2.000
